data_7710293
loop_
_publ_author_name
'Singh, Mukesh K.'
'Etcheverry-Berr\'ios, Alvaro'
'Vallejo, Julia'
'Sanz, Sergio'
'Mart\'inez-Lillo, Jos\'e'
'Nichol, Gary S.'
'Lusby, Paul J.'
'Brechin, Euan K.'

_publ_section_title
;
 Guest-induced magnetic exchange in paramagnetic [M2L4]4+ coordination
 cages
;
_journal_name_full 'Dalton Transactions'
_journal_paper_doi 10.1039/D2DT01385A
_journal_year 2022
_chemical_formula_moiety 'Cl6 Re, C80 H48 N8 Pd2, 2(F6 P), 6(C2 H3 N)'
_chemical_formula_sum 'C92 H66 Cl6 F12 N14 P2 Pd2 Re'
_chemical_formula_weight 2269.22
_space_group_crystal_system triclinic
_space_group_IT_number 2
_space_group_name_Hall '-P 1'
_space_group_name_H-M_alt 'P -1'
_atom_sites_solution_hydrogens geom
_atom_sites_solution_primary dual
_audit_creation_date 2017-03-02
_audit_creation_method
;
Olex2 1.2-beta
(compiled 2017.02.23 svn.r3390 for OlexSys, GUI svn.r5320)
;
_audit_update_record
;
2017-08-24 deposited with the CCDC.	2022-05-10 downloaded from the CCDC.
;
_cell_angle_alpha 93.695(3)
_cell_angle_beta 99.071(3)
_cell_angle_gamma 118.328(3)
_cell_formula_units_Z 1
_cell_length_a 12.1451(4)
_cell_length_b 12.7786(4)
_cell_length_c 17.3925(6)
_cell_measurement_reflns_used 11783
_cell_measurement_temperature 120.0
_cell_measurement_theta_max 75.2390
_cell_measurement_theta_min 3.9660
_cell_volume 2316.00(15)
_computing_cell_refinement 'CrysAlisPro 1.171.38.46 (Rigaku OD, 2015)'
_computing_data_collection 'CrysAlisPro 1.171.38.46 (Rigaku OD, 2015)'
_computing_data_reduction 'CrysAlisPro 1.171.38.46 (Rigaku OD, 2015)'
_computing_molecular_graphics 'Olex2 (Dolomanov et al., 2009)'
_computing_publication_material 'Olex2 (Dolomanov et al., 2009)'
_computing_structure_refinement 'ShelXL (Sheldrick, 2015)'
_computing_structure_solution 'ShelXT (Sheldrick, 2015)'
_diffrn_ambient_environment N~2~
_diffrn_ambient_temperature 120.0
_diffrn_detector 'CCD plate'
_diffrn_detector_area_resol_mean 5.1574
_diffrn_detector_type Atlas
_diffrn_measured_fraction_theta_full 1.000
_diffrn_measured_fraction_theta_max 0.979
_diffrn_measurement_details
;
List of Runs (angles in degrees, time in seconds):

  # Type    Start    End  Width  t~exp~   \w     \q     \k     \f   Frames
#--------------------------------------------------------------------------
  1  \w    -68.00  29.00   1.00   10.00    --  -41.42  57.00-150.00   97
  2  \w   -127.00 -34.00   1.00   10.00    --  -41.42 178.00-180.00   93
  3  \w   -112.00 -15.00   1.00   10.00    --  -41.42 -57.00  60.00   97
  4  \w     19.00 114.00   1.00   10.00    --   41.42  38.00   0.00   95
  5  \w      1.00  81.00   1.00   10.00    --   41.42 -99.00   0.00   80
  6  \w     87.00 178.00   1.00   30.00    --  111.00  45.00  60.00   91
  7  \w     40.00 125.00   1.00   30.00    --  111.00-131.00 138.00   85
  8  \w     41.00 128.00   1.00   30.00    --  111.00-138.00 -36.00   87
  9  \w     80.00 178.00   1.00   30.00    --  111.00  77.00   0.00   98
 10  \w     94.00 178.00   1.00   30.00    --  111.00 125.00-120.00   84
 11  \w     83.00 178.00   1.00   30.00    --  111.00  61.00 120.00   95
 12  \w     87.00 178.00   1.00   30.00    --  111.00  30.00 -30.00   91
 13  \w     30.00 109.00   1.00   30.00    --  111.00 -94.00-150.00   79
 14  \w     39.00 121.00   1.00   30.00    --  111.00-125.00   0.00   82
 15  \w     30.00 109.00   1.00   30.00    --  111.00 -94.00 150.00   79
 16  \w     30.00 109.00   1.00   30.00    --  111.00 -94.00 -30.00   79
 17  \w     41.00 139.00   1.00   30.00    --  111.00 -61.00 -30.00   98
 18  \w     36.00 135.00   1.00   30.00    --  111.00 -30.00  90.00   99
 19  \w   -112.00 -15.00   1.00   10.00    --  -41.42 -57.00 150.00   97
 20  \w   -115.00 -10.00   1.00   10.00    --  -41.42 -77.00 -30.00  105
 21  \w   -112.00 -15.00   1.00   10.00    --  -41.42 -57.00-150.00   97
 22  \w   -115.00 -10.00   1.00   10.00    --  -41.42 -77.00  60.00  105
 23  \w   -112.00 -65.00   1.00   10.00    --  -41.42-138.00 -36.00   47
 24  \w     87.00 178.00   1.00   30.00    --  111.00  30.00 -90.00   91
 25  \w     87.00 178.00   1.00   30.00    --  111.00  30.00-150.00   91
 26  \w     83.00 178.00   1.00   30.00    --  111.00  61.00-150.00   95
 27  \w     83.00 178.00   1.00   30.00    --  111.00  61.00  90.00   95
 28  \w     83.00 178.00   1.00   30.00    --  111.00  61.00 150.00   95
;
_diffrn_measurement_device 'four-circle diffractometer'
_diffrn_measurement_device_type 'Rigaku Oxford Diffraction SuperNova'
_diffrn_measurement_method '\w scans'
_diffrn_orient_matrix_type 'CrysAlisPro convention (1999,Acta A55,543-557)'
_diffrn_orient_matrix_UB_11 -0.0190161000
_diffrn_orient_matrix_UB_12 -0.0238428000
_diffrn_orient_matrix_UB_13 -0.0903642000
_diffrn_orient_matrix_UB_21 0.0978849000
_diffrn_orient_matrix_UB_22 -0.0451046000
_diffrn_orient_matrix_UB_23 0.0093297000
_diffrn_orient_matrix_UB_31 -0.1087299000
_diffrn_orient_matrix_UB_32 -0.1290316000
_diffrn_orient_matrix_UB_33 -0.0022176000
_diffrn_radiation_monochromator mirror
_diffrn_radiation_probe x-ray
_diffrn_radiation_type CuK\a
_diffrn_radiation_wavelength 1.54184
_diffrn_reflns_av_R_equivalents 0.0723
_diffrn_reflns_av_unetI/netI 0.0565
_diffrn_reflns_Laue_measured_fraction_full 1.000
_diffrn_reflns_Laue_measured_fraction_max 0.979
_diffrn_reflns_limit_h_max 15
_diffrn_reflns_limit_h_min -15
_diffrn_reflns_limit_k_max 15
_diffrn_reflns_limit_k_min -16
_diffrn_reflns_limit_l_max 21
_diffrn_reflns_limit_l_min -21
_diffrn_reflns_number 35052
_diffrn_reflns_point_group_measured_fraction_full 1.000
_diffrn_reflns_point_group_measured_fraction_max 0.979
_diffrn_reflns_theta_full 67.684
_diffrn_reflns_theta_max 76.222
_diffrn_reflns_theta_min 3.981
_diffrn_source 'micro-focus sealed X-ray tube'
_diffrn_source_current 0.8
_diffrn_source_type 'SuperNova (Cu) X-ray Source'
_diffrn_source_voltage 50
_exptl_absorpt_coefficient_mu 8.183
_exptl_absorpt_correction_T_max 0.917
_exptl_absorpt_correction_T_min 0.395
_exptl_absorpt_correction_type gaussian
_exptl_absorpt_process_details
;
CrysAlisPro 1.171.38.46 (Rigaku Oxford Diffraction, 2015)
Numerical absorption correction based on gaussian integration over
			a multifaceted crystal model
Empirical absorption correction using spherical harmonics,
 implemented in SCALE3 ABSPACK scaling algorithm.
;
_exptl_crystal_colour colourless
_exptl_crystal_colour_primary colourless
_exptl_crystal_density_diffrn 1.627
_exptl_crystal_description plate
_exptl_crystal_F_000 1123
_exptl_crystal_recrystallization_method
'The material was recrystallised from a mixture of hexane and dichloromethane by vapour diffusion'
_exptl_crystal_size_max 0.158
_exptl_crystal_size_mid 0.062
_exptl_crystal_size_min 0.033
_refine_diff_density_max 2.080
_refine_diff_density_min -2.029
_refine_diff_density_rms 0.147
_refine_ls_extinction_method none
_refine_ls_goodness_of_fit_ref 1.060
_refine_ls_hydrogen_treatment constr
_refine_ls_matrix_type full
_refine_ls_number_parameters 586
_refine_ls_number_reflns 9485
_refine_ls_number_restraints 0
_refine_ls_restrained_S_all 1.060
_refine_ls_R_factor_all 0.0692
_refine_ls_R_factor_gt 0.0550
_refine_ls_shift/su_max 0.001
_refine_ls_shift/su_mean 0.000
_refine_ls_structure_factor_coef Fsqd
_refine_ls_weighting_details 'w=1/[\s^2^(Fo^2^)+(0.0830P)^2^+4.3337P] where P=(Fo^2^+2Fc^2^)/3'
_refine_ls_weighting_scheme calc
_refine_ls_wR_factor_gt 0.1395
_refine_ls_wR_factor_ref 0.1489
_reflns_Friedel_coverage 0.000
_reflns_number_gt 7713
_reflns_number_total 9485
_reflns_threshold_expression 'I > 2\s(I)'
_cod_data_source_file d2dt01385a2.cif
_cod_data_source_block 5
_cod_database_code 7710293
_shelx_shelxl_version_number 2016/6
_chemical_oxdiff_formula 'C92 H66 Cl6 F12 N14 P2 Pd2 Re1'
_chemical_oxdiff_usercomment '@ 120 K JV322-hexane'
_shelx_space_group_comment
;
The symmetry employed for this shelxl refinement is uniquely defined
by the following loop, which should always be used as a source of
symmetry information in preference to the above space-group names.
They are only intended as comments.
;
_reflns_odcompleteness_completeness 99.98
_reflns_odcompleteness_iscentric 1
_reflns_odcompleteness_theta 68.13
_olex2_refinement_description
;
1. Fixed Uiso
 At 1.2 times of:
  All C(H) groups
 At 1.5 times of:
  All C(H,H,H) groups
2.a Aromatic/amide H refined with riding coordinates:
 C5(H5), C18(H18), C38(H38), C11(H11), C21(H21), C25(H25), C31(H31), C33(H33),
 C13(H13), C9(H9), C1(H1), C34(H34), C30(H30), C29(H29), C14(H14), C10(H10),
 C2(H2), C36(H36), C35(H35), C23(H23), C15(H15), C22(H22), C16(H16), C3(H3)
2.b Idealised Me refined as rotating group:
 C46(H46A,H46B,H46C), C44(H44A,H44B,H44C), C42(H42A,H42B,H42C)
;
_olex2_date_sample_data_collection 2017-03-28
_olex2_date_sample_submission 2017-01-19
_olex2_diffrn_ambient_temperature_device 'Oxford Cryosystems Cryostream 700+'
_olex2_exptl_crystal_mounting_method 'The crystal was mounted on a MITIGEN holder in Paratone oil'
_olex2_submission_original_sample_id JV322-hexane
_olex2_submission_special_instructions 'No special instructions were received'
_oxdiff_exptl_absorpt_empirical_details
;
Empirical correction (ABSPACK) includes:
- Absorption correction using spherical harmonics
- Frame scaling
;
_oxdiff_exptl_absorpt_empirical_full_max 1.324
_oxdiff_exptl_absorpt_empirical_full_min 0.669

loop_
_space_group_symop_operation_xyz
'x, y, z'
'-x, -y, -z'

loop_
_atom_site_label
_atom_site_type_symbol
_atom_site_fract_x
_atom_site_fract_y
_atom_site_fract_z
_atom_site_U_iso_or_equiv
_atom_site_adp_type
_atom_site_occupancy
_atom_site_site_symmetry_order
_atom_site_calc_flag
_atom_site_refinement_flags_posn
_atom_site_refinement_flags_adp
_atom_site_refinement_flags_occupancy
_atom_site_disorder_assembly
_atom_site_disorder_group
Re1 Re 0.000000 0.500000 0.500000 0.02609(11) Uani 1 2 d S T P . .
Pd1 Pd 0.09807(4) 0.33638(3) 0.79642(2) 0.02257(11) Uani 1 1 d . . . . .
P1 P 0.78218(17) 0.76070(16) 0.95270(9) 0.0360(3) Uani 1 1 d . . . . .
Cl2 Cl 0.15091(17) 0.44181(17) 0.54956(11) 0.0474(4) Uani 1 1 d . . . . .
Cl1 Cl -0.15914(17) 0.33401(16) 0.54325(11) 0.0490(4) Uani 1 1 d . . . . .
Cl3 Cl 0.0521(2) 0.61878(17) 0.62392(10) 0.0505(4) Uani 1 1 d . . . . .
F6 F 0.8673(4) 0.7516(4) 1.0306(2) 0.0478(10) Uani 1 1 d . . . . .
F5 F 0.6930(5) 0.7676(4) 0.8767(2) 0.0543(11) Uani 1 1 d . . . . .
N4 N 0.0368(5) 0.8329(4) 0.2475(3) 0.0275(10) Uani 1 1 d . . . . .
N3 N 0.2368(4) 0.5043(4) 0.8421(3) 0.0264(9) Uani 1 1 d . . . . .
N1 N 0.2297(5) 0.2981(4) 0.7672(3) 0.0250(9) Uani 1 1 d . . . . .
F1 F 0.6741(5) 0.6253(5) 0.9511(4) 0.0742(16) Uani 1 1 d . . . . .
N2 N 0.0317(4) 0.6238(4) 0.1716(3) 0.0263(9) Uani 1 1 d . . . . .
F3 F 0.8872(6) 0.8914(5) 0.9524(4) 0.089(2) Uani 1 1 d . . . . .
F4 F 0.7116(6) 0.8021(6) 1.0063(3) 0.0763(17) Uani 1 1 d . . . . .
C5 C 0.2605(5) 0.3144(5) 0.6972(3) 0.0255(11) Uani 1 1 d . . . . .
H5 H 0.218665 0.343905 0.661223 0.031 Uiso 1 1 calc R . . . .
C18 C 0.0891(5) 0.5770(5) 0.2188(3) 0.0262(11) Uani 1 1 d . . . . .
H18 H 0.069123 0.563478 0.269126 0.031 Uiso 1 1 calc R . . . .
F2 F 0.8436(6) 0.7109(7) 0.8985(3) 0.0841(19) Uani 1 1 d . . . . .
C8 C 0.4188(6) 0.3510(5) 0.4565(3) 0.0260(11) Uani 1 1 d . . . . .
C38 C 0.1039(6) 0.8635(5) 0.3233(3) 0.0273(11) Uani 1 1 d . . . . .
H38 H 0.084962 0.802364 0.355449 0.033 Uiso 1 1 calc R . . . .
C28 C 0.4658(6) 0.9715(5) 0.6939(3) 0.0292(12) Uani 1 1 d . . . . .
C12 C 0.3635(5) 0.4110(5) 0.3332(3) 0.0277(11) Uani 1 1 d . . . . .
C11 C 0.4573(5) 0.3950(5) 0.3048(3) 0.0275(11) Uani 1 1 d . . . . .
H11 H 0.468433 0.406985 0.252589 0.033 Uiso 1 1 calc R . . . .
C21 C 0.3010(6) 0.5257(6) 0.9173(4) 0.0328(12) Uani 1 1 d . . . . .
H21 H 0.277225 0.461281 0.946990 0.039 Uiso 1 1 calc R . . . .
C32 C 0.4196(5) 1.0373(5) 0.5711(3) 0.0259(11) Uani 1 1 d . . . . .
C4 C 0.3523(6) 0.2897(5) 0.6746(3) 0.0297(12) Uani 1 1 d . . . . .
C25 C 0.2673(5) 0.5949(5) 0.8000(3) 0.0256(11) Uani 1 1 d . . . . .
H25 H 0.220420 0.579723 0.747581 0.031 Uiso 1 1 calc R . . . .
C17 C 0.1773(6) 0.5475(5) 0.1960(4) 0.0308(12) Uani 1 1 d . . . . .
C31 C 0.5415(6) 1.1401(5) 0.5915(3) 0.0278(11) Uani 1 1 d . . . . .
H31 H 0.567953 1.197286 0.556569 0.033 Uiso 1 1 calc R . . . .
C33 C 0.3827(6) 0.9524(5) 0.6221(3) 0.0286(11) Uani 1 1 d . . . . .
H33 H 0.301172 0.881609 0.608090 0.034 Uiso 1 1 calc R . . . .
C13 C 0.3433(6) 0.3880(5) 0.4083(3) 0.0284(11) Uani 1 1 d . . . . .
H13 H 0.278506 0.397105 0.427049 0.034 Uiso 1 1 calc R . . . .
C9 C 0.5166(6) 0.3423(5) 0.4289(3) 0.0282(11) Uani 1 1 d . . . . .
H9 H 0.572010 0.322873 0.462125 0.034 Uiso 1 1 calc R . . . .
C39 C 0.2701(6) 1.0038(5) 0.4348(3) 0.0292(11) Uani 1 1 d . . . . .
C37 C 0.1991(6) 0.9802(5) 0.3558(3) 0.0277(11) Uani 1 1 d . . . . .
C1 C 0.2883(6) 0.2562(6) 0.8191(3) 0.0310(12) Uani 1 1 d . . . . .
H1 H 0.265838 0.244478 0.868991 0.037 Uiso 1 1 calc R . . . .
C34 C 0.0632(6) 0.9207(6) 0.2025(4) 0.0321(12) Uani 1 1 d . . . . .
H34 H 0.017332 0.900593 0.149374 0.038 Uiso 1 1 calc R . . . .
C30 C 0.6233(5) 1.1583(5) 0.6624(3) 0.0278(11) Uani 1 1 d . . . . .
H30 H 0.705837 1.227812 0.675710 0.033 Uiso 1 1 calc R . . . .
C40 C 0.3355(6) 1.0180(5) 0.4969(3) 0.0289(11) Uani 1 1 d . . . . .
C29 C 0.5856(5) 1.0760(5) 0.7138(3) 0.0277(11) Uani 1 1 d . . . . .
H29 H 0.641308 1.090384 0.762938 0.033 Uiso 1 1 calc R . . . .
C24 C 0.3680(6) 0.7127(5) 0.8324(3) 0.0289(11) Uani 1 1 d . . . . .
C14 C 0.0578(6) 0.6404(6) 0.0994(4) 0.0327(12) Uani 1 1 d . . . . .
H14 H 0.015465 0.672033 0.065838 0.039 Uiso 1 1 calc R . . . .
C10 C 0.5325(6) 0.3621(5) 0.3526(3) 0.0282(11) Uani 1 1 d . . . . .
H10 H 0.596744 0.352556 0.333332 0.034 Uiso 1 1 calc R . . . .
C2 C 0.3802(7) 0.2299(7) 0.8011(4) 0.0402(15) Uani 1 1 d . . . . .
H2 H 0.419623 0.199326 0.837817 0.048 Uiso 1 1 calc R . . . .
C6 C 0.3800(6) 0.3089(5) 0.5981(3) 0.0290(11) Uani 1 1 d . . . . .
C7 C 0.3979(6) 0.3281(5) 0.5335(3) 0.0298(12) Uani 1 1 d . . . . .
C36 C 0.2250(6) 1.0705(5) 0.3088(4) 0.0317(12) Uani 1 1 d . . . . .
H36 H 0.289030 1.151402 0.329266 0.038 Uiso 1 1 calc R . . . .
C19 C 0.2392(6) 0.4992(6) 0.2475(4) 0.0320(12) Uani 1 1 d . . . . .
C20 C 0.2936(6) 0.4573(5) 0.2865(3) 0.0289(11) Uani 1 1 d . . . . .
C35 C 0.1557(6) 1.0399(5) 0.2318(4) 0.0345(13) Uani 1 1 d . . . . .
H35 H 0.171275 1.100005 0.199120 0.041 Uiso 1 1 calc R . . . .
C23 C 0.4340(6) 0.7328(6) 0.9098(4) 0.0366(13) Uani 1 1 d . . . . .
H23 H 0.501880 0.810862 0.933342 0.044 Uiso 1 1 calc R . . . .
N6 N 0.1153(7) 0.6947(7) 0.8938(4) 0.0540(16) Uani 1 1 d . . . . .
C27 C 0.4288(6) 0.8834(5) 0.7453(4) 0.0296(12) Uani 1 1 d . . . . .
C15 C 0.1436(7) 0.6132(6) 0.0722(4) 0.0366(14) Uani 1 1 d . . . . .
H15 H 0.159997 0.625992 0.021006 0.044 Uiso 1 1 calc R . . . .
C22 C 0.3997(6) 0.6380(6) 0.9522(4) 0.0361(13) Uani 1 1 d . . . . .
H22 H 0.444108 0.650471 1.005011 0.043 Uiso 1 1 calc R . . . .
N7 N 0.0951(8) 1.0163(7) 0.6620(5) 0.067(2) Uani 1 1 d . . . . .
C16 C 0.2054(6) 0.5667(6) 0.1213(4) 0.0365(13) Uani 1 1 d . . . . .
H16 H 0.265816 0.548119 0.104503 0.044 Uiso 1 1 calc R . . . .
C26 C 0.3999(6) 0.8067(5) 0.7854(4) 0.0309(12) Uani 1 1 d . . . . .
C3 C 0.4143(6) 0.2488(6) 0.7287(4) 0.0357(14) Uani 1 1 d . . . . .
H3 H 0.479415 0.233978 0.716047 0.043 Uiso 1 1 calc R . . . .
C43 C 0.0967(9) 0.7496(8) 0.8516(5) 0.0536(19) Uani 1 1 d . . . . .
C41 C 0.6219(10) 1.0866(8) 0.9388(5) 0.062(2) Uani 1 1 d . . . . .
C45 C 0.0517(9) 0.9487(8) 0.6104(6) 0.056(2) Uani 1 1 d . . . . .
N5 N 0.5422(11) 1.1127(10) 0.9222(5) 0.087(3) Uani 1 1 d . . . . .
C46 C -0.0081(10) 0.8564(8) 0.5395(6) 0.067(2) Uani 1 1 d . . . . .
H46A H 0.052931 0.873681 0.504995 0.101 Uiso 1 1 calc GR . . . .
H46B H -0.084370 0.856894 0.511381 0.101 Uiso 1 1 calc GR . . . .
H46C H -0.032752 0.777077 0.554825 0.101 Uiso 1 1 calc GR . . . .
C44 C 0.0711(12) 0.8202(10) 0.7953(6) 0.081(3) Uani 1 1 d . . . . .
H44A H -0.014338 0.770364 0.761502 0.121 Uiso 1 1 calc GR . . . .
H44B H 0.135399 0.846405 0.762629 0.121 Uiso 1 1 calc GR . . . .
H44C H 0.075281 0.890847 0.824125 0.121 Uiso 1 1 calc GR . . . .
C42 C 0.7197(10) 1.0515(9) 0.9577(8) 0.080(3) Uani 1 1 d . . . . .
H42A H 0.704796 0.987675 0.916244 0.120 Uiso 1 1 calc GR . . . .
H42B H 0.715799 1.021936 1.008326 0.120 Uiso 1 1 calc GR . . . .
H42C H 0.804421 1.121371 0.961152 0.120 Uiso 1 1 calc GR . . . .

loop_
_atom_site_aniso_label
_atom_site_aniso_U_11
_atom_site_aniso_U_22
_atom_site_aniso_U_33
_atom_site_aniso_U_23
_atom_site_aniso_U_13
_atom_site_aniso_U_12
Re1 0.02546(19) 0.02524(19) 0.02981(18) 0.01217(13) 0.00751(13) 0.01284(15)
Pd1 0.0240(2) 0.0209(2) 0.0263(2) 0.00797(15) 0.00771(15) 0.01270(16)
P1 0.0452(9) 0.0378(9) 0.0325(7) 0.0148(6) 0.0136(7) 0.0236(8)
Cl2 0.0439(9) 0.0505(10) 0.0584(10) 0.0186(8) 0.0059(7) 0.0318(8)
Cl1 0.0403(9) 0.0439(9) 0.0596(10) 0.0262(8) 0.0170(7) 0.0142(7)
Cl3 0.0685(12) 0.0448(9) 0.0389(8) 0.0058(7) 0.0088(8) 0.0293(9)
F6 0.053(2) 0.056(3) 0.044(2) 0.0155(19) 0.0069(18) 0.034(2)
F5 0.059(3) 0.065(3) 0.041(2) 0.026(2) 0.0103(19) 0.030(2)
N4 0.031(3) 0.028(2) 0.031(2) 0.0132(19) 0.0126(19) 0.018(2)
N3 0.025(2) 0.025(2) 0.037(2) 0.0136(19) 0.0166(19) 0.0140(19)
N1 0.030(2) 0.022(2) 0.027(2) 0.0091(18) 0.0061(18) 0.0151(19)
F1 0.057(3) 0.056(3) 0.097(4) 0.044(3) 0.006(3) 0.016(2)
N2 0.024(2) 0.025(2) 0.030(2) 0.0056(19) 0.0044(18) 0.0124(19)
F3 0.079(4) 0.047(3) 0.078(4) 0.029(3) -0.019(3) -0.010(3)
F4 0.110(5) 0.123(5) 0.048(3) 0.020(3) 0.023(3) 0.096(4)
C5 0.029(3) 0.024(3) 0.028(3) 0.008(2) 0.008(2) 0.016(2)
C18 0.029(3) 0.024(3) 0.027(3) 0.007(2) 0.007(2) 0.014(2)
F2 0.087(4) 0.124(5) 0.061(3) -0.004(3) 0.022(3) 0.068(4)
C8 0.033(3) 0.019(3) 0.027(3) 0.008(2) 0.010(2) 0.012(2)
C38 0.030(3) 0.028(3) 0.029(3) 0.010(2) 0.007(2) 0.018(2)
C28 0.042(3) 0.025(3) 0.029(3) 0.009(2) 0.011(2) 0.021(3)
C12 0.027(3) 0.025(3) 0.034(3) 0.007(2) 0.006(2) 0.015(2)
C11 0.030(3) 0.028(3) 0.026(3) 0.010(2) 0.010(2) 0.013(2)
C21 0.035(3) 0.030(3) 0.032(3) 0.011(2) 0.007(2) 0.014(3)
C32 0.028(3) 0.024(3) 0.027(3) 0.004(2) 0.005(2) 0.014(2)
C4 0.034(3) 0.026(3) 0.032(3) 0.009(2) 0.012(2) 0.015(2)
C25 0.024(3) 0.029(3) 0.026(2) 0.010(2) 0.007(2) 0.013(2)
C17 0.031(3) 0.028(3) 0.038(3) 0.008(2) 0.006(2) 0.019(3)
C31 0.033(3) 0.024(3) 0.033(3) 0.011(2) 0.012(2) 0.016(2)
C33 0.025(3) 0.023(3) 0.035(3) 0.008(2) 0.007(2) 0.009(2)
C13 0.030(3) 0.025(3) 0.038(3) 0.006(2) 0.013(2) 0.017(2)
C9 0.030(3) 0.027(3) 0.031(3) 0.009(2) 0.007(2) 0.016(2)
C39 0.029(3) 0.025(3) 0.035(3) 0.004(2) 0.006(2) 0.014(2)
C37 0.031(3) 0.027(3) 0.030(3) 0.005(2) 0.005(2) 0.018(2)
C1 0.039(3) 0.038(3) 0.030(3) 0.013(2) 0.012(2) 0.027(3)
C34 0.036(3) 0.034(3) 0.030(3) 0.012(2) 0.008(2) 0.018(3)
C30 0.024(3) 0.023(3) 0.037(3) 0.006(2) 0.009(2) 0.012(2)
C40 0.031(3) 0.021(3) 0.034(3) 0.008(2) 0.008(2) 0.012(2)
C29 0.028(3) 0.027(3) 0.031(3) 0.008(2) 0.007(2) 0.015(2)
C24 0.030(3) 0.024(3) 0.036(3) 0.010(2) 0.013(2) 0.013(2)
C14 0.036(3) 0.037(3) 0.035(3) 0.014(3) 0.014(2) 0.023(3)
C10 0.027(3) 0.026(3) 0.035(3) 0.008(2) 0.013(2) 0.014(2)
C2 0.052(4) 0.061(4) 0.034(3) 0.021(3) 0.015(3) 0.046(4)
C6 0.037(3) 0.023(3) 0.032(3) 0.008(2) 0.013(2) 0.016(2)
C7 0.034(3) 0.027(3) 0.033(3) 0.006(2) 0.010(2) 0.018(2)
C36 0.030(3) 0.026(3) 0.039(3) 0.009(2) 0.008(2) 0.012(2)
C19 0.032(3) 0.033(3) 0.036(3) 0.008(2) 0.009(2) 0.020(3)
C20 0.029(3) 0.029(3) 0.032(3) 0.008(2) 0.008(2) 0.017(2)
C35 0.040(3) 0.023(3) 0.037(3) 0.012(2) 0.007(3) 0.012(3)
C23 0.035(3) 0.028(3) 0.038(3) 0.008(3) 0.009(3) 0.009(3)
N6 0.058(4) 0.059(4) 0.060(4) 0.024(3) 0.020(3) 0.036(4)
C27 0.030(3) 0.024(3) 0.037(3) 0.009(2) 0.010(2) 0.014(2)
C15 0.042(4) 0.047(4) 0.036(3) 0.016(3) 0.016(3) 0.030(3)
C22 0.040(3) 0.036(3) 0.028(3) 0.011(2) 0.005(2) 0.016(3)
N7 0.054(4) 0.054(5) 0.076(5) 0.008(4) 0.009(4) 0.014(4)
C16 0.037(3) 0.043(4) 0.043(3) 0.014(3) 0.014(3) 0.028(3)
C26 0.031(3) 0.025(3) 0.037(3) 0.007(2) 0.010(2) 0.012(2)
C3 0.041(3) 0.045(4) 0.040(3) 0.016(3) 0.018(3) 0.032(3)
C43 0.059(5) 0.051(5) 0.058(5) 0.012(4) 0.018(4) 0.031(4)
C41 0.086(7) 0.050(5) 0.061(5) 0.014(4) 0.016(5) 0.041(5)
C45 0.062(5) 0.041(4) 0.086(6) 0.024(4) 0.043(5) 0.033(4)
N5 0.126(8) 0.107(8) 0.058(5) 0.010(5) 0.009(5) 0.085(7)
C46 0.069(6) 0.041(5) 0.080(6) 0.000(4) 0.019(5) 0.018(4)
C44 0.110(9) 0.079(7) 0.081(7) 0.040(6) 0.028(6) 0.064(7)
C42 0.071(6) 0.045(5) 0.121(9) 0.007(6) 0.016(6) 0.028(5)

loop_
_atom_type_symbol
_atom_type_description
_atom_type_scat_dispersion_real
_atom_type_scat_dispersion_imag
_atom_type_scat_source
C C 0.0181 0.0091 'International Tables Vol C Tables 4.2.6.8 and 6.1.1.4'
H H 0.0000 0.0000 'International Tables Vol C Tables 4.2.6.8 and 6.1.1.4'
N N 0.0311 0.0180 'International Tables Vol C Tables 4.2.6.8 and 6.1.1.4'
F F 0.0727 0.0534 'International Tables Vol C Tables 4.2.6.8 and 6.1.1.4'
P P 0.2955 0.4335 'International Tables Vol C Tables 4.2.6.8 and 6.1.1.4'
Cl Cl 0.3639 0.7018 'International Tables Vol C Tables 4.2.6.8 and 6.1.1.4'
Pd Pd 0.1215 3.9337 'International Tables Vol C Tables 4.2.6.8 and 6.1.1.4'
Re Re -5.2083 5.8923 'International Tables Vol C Tables 4.2.6.8 and 6.1.1.4'

loop_
_exptl_crystal_face_index_h
_exptl_crystal_face_index_k
_exptl_crystal_face_index_l
_exptl_crystal_face_perp_dist
0 -7 3 0.0317
0 7 -3 0.0228
-4 8 -4 0.0450
-5 -3 1 0.0503
6 1 0 0.0571
6 -7 4 0.0620
-1 0 11 0.0164
1 0 -11 0.0164
5 -6 -7 0.0410

loop_
_geom_angle_atom_site_label_1
_geom_angle_atom_site_label_2
_geom_angle_atom_site_label_3
_geom_angle
_geom_angle_site_symmetry_1
_geom_angle_site_symmetry_3
_geom_angle_publ_flag
Cl2 Re1 Cl2 180.0 2_566 . ?
Cl2 Re1 Cl1 90.47(6) . 2_566 ?
Cl2 Re1 Cl1 90.47(6) 2_566 . ?
Cl2 Re1 Cl1 89.53(6) . . ?
Cl2 Re1 Cl1 89.53(6) 2_566 2_566 ?
Cl2 Re1 Cl3 91.06(7) . 2_566 ?
Cl2 Re1 Cl3 91.06(7) 2_566 . ?
Cl2 Re1 Cl3 88.94(7) 2_566 2_566 ?
Cl2 Re1 Cl3 88.94(7) . . ?
Cl1 Re1 Cl1 180.00(9) . 2_566 ?
Cl1 Re1 Cl3 90.11(7) . 2_566 ?
Cl1 Re1 Cl3 89.89(7) . . ?
Cl1 Re1 Cl3 89.89(7) 2_566 2_566 ?
Cl1 Re1 Cl3 90.11(7) 2_566 . ?
Cl3 Re1 Cl3 180.0 2_566 . ?
N4 Pd1 N3 178.21(18) 2_566 . ?
N4 Pd1 N1 89.21(19) 2_566 . ?
N4 Pd1 N2 91.57(19) 2_566 2_566 ?
N3 Pd1 N1 89.52(19) . . ?
N3 Pd1 N2 89.67(19) . 2_566 ?
N1 Pd1 N2 178.65(18) . 2_566 ?
F5 P1 F6 177.9(3) . . ?
F1 P1 F6 89.6(3) . . ?
F1 P1 F5 89.0(3) . . ?
F3 P1 F6 91.1(3) . . ?
F3 P1 F5 90.4(3) . . ?
F3 P1 F1 178.8(4) . . ?
F3 P1 F4 93.4(4) . . ?
F3 P1 F2 90.5(4) . . ?
F4 P1 F6 90.0(2) . . ?
F4 P1 F5 88.4(3) . . ?
F4 P1 F1 87.6(4) . . ?
F2 P1 F6 90.8(3) . . ?
F2 P1 F5 90.7(3) . . ?
F2 P1 F1 88.5(4) . . ?
F2 P1 F4 176.0(4) . . ?
C38 N4 Pd1 121.2(4) . 2_566 ?
C34 N4 Pd1 120.6(4) . 2_566 ?
C34 N4 C38 118.1(5) . . ?
C21 N3 Pd1 118.5(4) . . ?
C25 N3 Pd1 121.8(4) . . ?
C25 N3 C21 119.8(5) . . ?
C5 N1 Pd1 120.4(4) . . ?
C5 N1 C1 119.6(5) . . ?
C1 N1 Pd1 120.0(4) . . ?
C18 N2 Pd1 121.9(4) . 2_566 ?
C18 N2 C14 119.0(5) . . ?
C14 N2 Pd1 119.0(4) . 2_566 ?
N1 C5 H5 118.9 . . ?
N1 C5 C4 122.3(5) . . ?
C4 C5 H5 118.9 . . ?
N2 C18 H18 119.1 . . ?
N2 C18 C17 121.9(5) . . ?
C17 C18 H18 119.1 . . ?
C13 C8 C7 119.8(5) . . ?
C9 C8 C13 119.2(5) . . ?
C9 C8 C7 121.0(5) . . ?
N4 C38 H38 118.6 . . ?
N4 C38 C37 122.9(5) . . ?
C37 C38 H38 118.6 . . ?
C33 C28 C27 120.0(6) . . ?
C29 C28 C33 119.4(5) . . ?
C29 C28 C27 120.5(5) . . ?
C11 C12 C20 119.8(5) . . ?
C13 C12 C11 120.1(5) . . ?
C13 C12 C20 120.1(5) . . ?
C12 C11 H11 120.2 . . ?
C10 C11 C12 119.7(5) . . ?
C10 C11 H11 120.2 . . ?
N3 C21 H21 119.1 . . ?
N3 C21 C22 121.9(6) . . ?
C22 C21 H21 119.1 . . ?
C31 C32 C40 120.1(5) . . ?
C33 C32 C31 119.4(5) . . ?
C33 C32 C40 120.5(5) . . ?
C5 C4 C6 119.2(5) . . ?
C3 C4 C5 118.0(5) . . ?
C3 C4 C6 122.9(5) . . ?
N3 C25 H25 119.4 . . ?
N3 C25 C24 121.2(5) . . ?
C24 C25 H25 119.4 . . ?
C18 C17 C19 121.3(6) . . ?
C18 C17 C16 118.8(5) . . ?
C16 C17 C19 120.0(5) . . ?
C32 C31 H31 119.9 . . ?
C30 C31 C32 120.2(5) . . ?
C30 C31 H31 119.9 . . ?
C28 C33 H33 120.0 . . ?
C32 C33 C28 120.1(5) . . ?
C32 C33 H33 120.0 . . ?
C8 C13 H13 120.0 . . ?
C12 C13 C8 120.0(5) . . ?
C12 C13 H13 120.0 . . ?
C8 C9 H9 120.1 . . ?
C10 C9 C8 119.8(5) . . ?
C10 C9 H9 120.1 . . ?
C40 C39 C37 173.0(6) . . ?
C38 C37 C39 119.4(5) . . ?
C38 C37 C36 118.4(5) . . ?
C36 C37 C39 122.1(6) . . ?
N1 C1 H1 119.3 . . ?
N1 C1 C2 121.5(5) . . ?
C2 C1 H1 119.3 . . ?
N4 C34 H34 119.0 . . ?
N4 C34 C35 121.9(6) . . ?
C35 C34 H34 119.0 . . ?
C31 C30 H30 119.8 . . ?
C29 C30 C31 120.4(5) . . ?
C29 C30 H30 119.8 . . ?
C39 C40 C32 177.7(7) . . ?
C28 C29 H29 119.8 . . ?
C30 C29 C28 120.4(5) . . ?
C30 C29 H29 119.8 . . ?
C25 C24 C26 119.8(5) . . ?
C23 C24 C25 118.2(5) . . ?
C23 C24 C26 122.0(6) . . ?
N2 C14 H14 118.6 . . ?
N2 C14 C15 122.7(5) . . ?
C15 C14 H14 118.6 . . ?
C11 C10 C9 121.2(5) . . ?
C11 C10 H10 119.4 . . ?
C9 C10 H10 119.4 . . ?
C1 C2 H2 120.5 . . ?
C1 C2 C3 119.1(5) . . ?
C3 C2 H2 120.5 . . ?
C7 C6 C4 175.7(6) . . ?
C6 C7 C8 179.7(6) . . ?
C37 C36 H36 120.6 . . ?
C35 C36 C37 118.8(6) . . ?
C35 C36 H36 120.6 . . ?
C20 C19 C17 176.0(7) . . ?
C19 C20 C12 177.8(7) . . ?
C34 C35 H35 120.1 . . ?
C36 C35 C34 119.8(6) . . ?
C36 C35 H35 120.1 . . ?
C24 C23 H23 120.3 . . ?
C22 C23 C24 119.4(6) . . ?
C22 C23 H23 120.3 . . ?
C26 C27 C28 176.4(6) . . ?
C14 C15 H15 120.7 . . ?
C14 C15 C16 118.6(6) . . ?
C16 C15 H15 120.7 . . ?
C21 C22 C23 119.5(6) . . ?
C21 C22 H22 120.2 . . ?
C23 C22 H22 120.2 . . ?
C17 C16 H16 120.5 . . ?
C15 C16 C17 119.0(6) . . ?
C15 C16 H16 120.5 . . ?
C27 C26 C24 177.8(6) . . ?
C4 C3 H3 120.2 . . ?
C2 C3 C4 119.6(5) . . ?
C2 C3 H3 120.2 . . ?
N6 C43 C44 179.2(11) . . ?
N5 C41 C42 178.5(11) . . ?
N7 C45 C46 179.7(12) . . ?
C45 C46 H46A 109.5 . . ?
C45 C46 H46B 109.5 . . ?
C45 C46 H46C 109.5 . . ?
H46A C46 H46B 109.5 . . ?
H46A C46 H46C 109.5 . . ?
H46B C46 H46C 109.5 . . ?
C43 C44 H44A 109.5 . . ?
C43 C44 H44B 109.5 . . ?
C43 C44 H44C 109.5 . . ?
H44A C44 H44B 109.5 . . ?
H44A C44 H44C 109.5 . . ?
H44B C44 H44C 109.5 . . ?
C41 C42 H42A 109.5 . . ?
C41 C42 H42B 109.5 . . ?
C41 C42 H42C 109.5 . . ?
H42A C42 H42B 109.5 . . ?
H42A C42 H42C 109.5 . . ?
H42B C42 H42C 109.5 . . ?

loop_
_geom_bond_atom_site_label_1
_geom_bond_atom_site_label_2
_geom_bond_distance
_geom_bond_site_symmetry_2
_geom_bond_publ_flag
Re1 Cl2 2.3522(15) 2_566 ?
Re1 Cl2 2.3522(15) . ?
Re1 Cl1 2.3610(16) . ?
Re1 Cl1 2.3610(16) 2_566 ?
Re1 Cl3 2.3635(17) 2_566 ?
Re1 Cl3 2.3635(17) . ?
Pd1 N4 1.994(5) 2_566 ?
Pd1 N3 2.000(5) . ?
Pd1 N1 2.004(5) . ?
Pd1 N2 2.013(5) 2_566 ?
P1 F6 1.616(4) . ?
P1 F5 1.607(4) . ?
P1 F1 1.595(5) . ?
P1 F3 1.548(5) . ?
P1 F4 1.582(5) . ?
P1 F2 1.564(5) . ?
N4 C38 1.360(7) . ?
N4 C34 1.350(7) . ?
N3 C21 1.350(8) . ?
N3 C25 1.342(7) . ?
N1 C5 1.331(7) . ?
N1 C1 1.353(7) . ?
N2 C18 1.340(7) . ?
N2 C14 1.349(7) . ?
C5 H5 0.9500 . ?
C5 C4 1.397(8) . ?
C18 H18 0.9500 . ?
C18 C17 1.394(8) . ?
C8 C13 1.409(8) . ?
C8 C9 1.397(8) . ?
C8 C7 1.426(8) . ?
C38 H38 0.9500 . ?
C38 C37 1.389(8) . ?
C28 C33 1.402(8) . ?
C28 C29 1.399(9) . ?
C28 C27 1.430(8) . ?
C12 C11 1.403(8) . ?
C12 C13 1.390(8) . ?
C12 C20 1.433(7) . ?
C11 H11 0.9500 . ?
C11 C10 1.369(8) . ?
C21 H21 0.9500 . ?
C21 C22 1.375(9) . ?
C32 C31 1.404(8) . ?
C32 C33 1.398(8) . ?
C32 C40 1.439(8) . ?
C4 C6 1.431(8) . ?
C4 C3 1.391(8) . ?
C25 H25 0.9500 . ?
C25 C24 1.416(8) . ?
C17 C19 1.431(8) . ?
C17 C16 1.403(9) . ?
C31 H31 0.9500 . ?
C31 C30 1.385(8) . ?
C33 H33 0.9500 . ?
C13 H13 0.9500 . ?
C9 H9 0.9500 . ?
C9 C10 1.394(8) . ?
C39 C37 1.432(8) . ?
C39 C40 1.183(9) . ?
C37 C36 1.399(8) . ?
C1 H1 0.9500 . ?
C1 C2 1.381(8) . ?
C34 H34 0.9500 . ?
C34 C35 1.391(9) . ?
C30 H30 0.9500 . ?
C30 C29 1.382(8) . ?
C29 H29 0.9500 . ?
C24 C23 1.394(9) . ?
C24 C26 1.430(8) . ?
C14 H14 0.9500 . ?
C14 C15 1.381(8) . ?
C10 H10 0.9500 . ?
C2 H2 0.9500 . ?
C2 C3 1.387(9) . ?
C6 C7 1.196(8) . ?
C36 H36 0.9500 . ?
C36 C35 1.385(9) . ?
C19 C20 1.193(8) . ?
C35 H35 0.9500 . ?
C23 H23 0.9500 . ?
C23 C22 1.385(9) . ?
N6 C43 1.117(11) . ?
C27 C26 1.187(8) . ?
C15 H15 0.9500 . ?
C15 C16 1.391(8) . ?
C22 H22 0.9500 . ?
N7 C45 1.072(12) . ?
C16 H16 0.9500 . ?
C3 H3 0.9500 . ?
C43 C44 1.467(12) . ?
C41 N5 1.169(13) . ?
C41 C42 1.456(13) . ?
C45 C46 1.468(13) . ?
C46 H46A 0.9800 . ?
C46 H46B 0.9800 . ?
C46 H46C 0.9800 . ?
C44 H44A 0.9800 . ?
C44 H44B 0.9800 . ?
C44 H44C 0.9800 . ?
C42 H42A 0.9800 . ?
C42 H42B 0.9800 . ?
C42 H42C 0.9800 . ?

loop_
_geom_hbond_atom_site_label_D
_geom_hbond_atom_site_label_H
_geom_hbond_atom_site_label_A
_geom_hbond_distance_DH
_geom_hbond_distance_HA
_geom_hbond_distance_DA
_geom_hbond_angle_DHA
_geom_hbond_site_symmetry_A
C5 H5 Cl2 0.95 2.61 3.540(6) 166.9 .
C38 H38 Cl1 0.95 2.89 3.752(6) 151.9 2_566
C21 H21 F6 0.95 2.54 3.416(8) 153.5 2_667
C21 H21 F1 0.95 2.29 3.155(8) 150.5 2_667
C25 H25 Cl3 0.95 2.96 3.829(6) 152.3 .
C1 H1 F6 0.95 2.57 3.439(7) 151.7 2_667
C1 H1 F4 0.95 2.30 3.173(8) 153.3 2_667
C34 H34 F6 0.95 2.50 3.364(8) 152.1 1_454
C14 H14 F6 0.95 2.47 3.357(7) 154.9 1_454
C2 H2 N5 0.95 2.58 3.527(10) 171.9 1_545
C35 H35 F5 0.95 2.38 3.224(7) 148.5 2_676
C15 H15 N6 0.95 2.51 3.354(9) 148.5 1_554

loop_
_geom_torsion_atom_site_label_1
_geom_torsion_atom_site_label_2
_geom_torsion_atom_site_label_3
_geom_torsion_atom_site_label_4
_geom_torsion
_geom_torsion_site_symmetry_1
_geom_torsion_site_symmetry_2
_geom_torsion_site_symmetry_3
_geom_torsion_site_symmetry_4
_geom_torsion_publ_flag
Pd1 N4 C38 C37 179.6(4) 2_566 . . . ?
Pd1 N4 C34 C35 179.3(5) 2_566 . . . ?
Pd1 N3 C21 C22 178.3(5) . . . . ?
Pd1 N3 C25 C24 -178.3(4) . . . . ?
Pd1 N1 C5 C4 179.5(4) . . . . ?
Pd1 N1 C1 C2 -179.4(5) . . . . ?
Pd1 N2 C18 C17 178.9(4) 2_566 . . . ?
Pd1 N2 C14 C15 -178.7(5) 2_566 . . . ?
N4 C38 C37 C39 -176.7(5) . . . . ?
N4 C38 C37 C36 1.3(8) . . . . ?
N4 C34 C35 C36 1.1(10) . . . . ?
N3 C21 C22 C23 0.8(10) . . . . ?
N3 C25 C24 C23 -0.8(8) . . . . ?
N3 C25 C24 C26 178.6(5) . . . . ?
N1 C5 C4 C6 179.7(6) . . . . ?
N1 C5 C4 C3 -1.2(9) . . . . ?
N1 C1 C2 C3 1.0(11) . . . . ?
N2 C18 C17 C19 179.1(6) . . . . ?
N2 C18 C17 C16 -0.6(9) . . . . ?
N2 C14 C15 C16 0.1(11) . . . . ?
C5 N1 C1 C2 0.2(10) . . . . ?
C5 C4 C3 C2 2.3(10) . . . . ?
C18 N2 C14 C15 -1.3(9) . . . . ?
C18 C17 C16 C15 -0.6(10) . . . . ?
C8 C9 C10 C11 2.7(9) . . . . ?
C38 N4 C34 C35 -0.3(9) . . . . ?
C38 C37 C36 C35 -0.5(9) . . . . ?
C12 C11 C10 C9 1.0(9) . . . . ?
C11 C12 C13 C8 1.4(9) . . . . ?
C21 N3 C25 C24 1.5(8) . . . . ?
C32 C31 C30 C29 -0.3(8) . . . . ?
C25 N3 C21 C22 -1.5(9) . . . . ?
C25 C24 C23 C22 0.2(9) . . . . ?
C31 C32 C33 C28 1.6(8) . . . . ?
C31 C30 C29 C28 1.9(8) . . . . ?
C33 C28 C29 C30 -1.7(8) . . . . ?
C33 C32 C31 C30 -1.4(8) . . . . ?
C13 C8 C9 C10 -4.3(9) . . . . ?
C13 C12 C11 C10 -3.0(9) . . . . ?
C9 C8 C13 C12 2.3(9) . . . . ?
C39 C37 C36 C35 177.4(6) . . . . ?
C37 C36 C35 C34 -0.6(9) . . . . ?
C1 N1 C5 C4 0.0(9) . . . . ?
C1 C2 C3 C4 -2.2(11) . . . . ?
C34 N4 C38 C37 -0.9(8) . . . . ?
C40 C32 C31 C30 -179.2(5) . . . . ?
C40 C32 C33 C28 179.4(5) . . . . ?
C29 C28 C33 C32 -0.1(8) . . . . ?
C24 C23 C22 C21 -0.2(10) . . . . ?
C14 N2 C18 C17 1.5(9) . . . . ?
C14 C15 C16 C17 0.9(11) . . . . ?
C6 C4 C3 C2 -178.6(7) . . . . ?
C7 C8 C13 C12 179.7(6) . . . . ?
C7 C8 C9 C10 178.3(6) . . . . ?
C19 C17 C16 C15 179.7(6) . . . . ?
C20 C12 C11 C10 173.6(6) . . . . ?
C20 C12 C13 C8 -175.3(5) . . . . ?
C27 C28 C33 C32 -178.9(5) . . . . ?
C27 C28 C29 C30 177.1(5) . . . . ?
C26 C24 C23 C22 -179.3(6) . . . . ?

loop_
_exptl_oxdiff_crystal_face_indexfrac_h
_exptl_oxdiff_crystal_face_indexfrac_k
_exptl_oxdiff_crystal_face_indexfrac_l
_exptl_oxdiff_crystal_face_x
_exptl_oxdiff_crystal_face_y
_exptl_oxdiff_crystal_face_z
-0.0003 -6.9910 3.0098 -0.1053 0.3434 0.8954
0.0003 6.9910 -3.0098 0.1053 -0.3434 -0.8954
-4.0007 7.9899 -3.9922 0.2463 -0.7892 -0.5871
-5.0012 -2.9960 1.0277 0.0737 -0.3448 0.9281
6.0014 0.9985 -0.0297 -0.1352 0.5421 -0.7813
6.0014 -6.9913 3.9813 -0.3072 0.9399 0.2407
-0.9928 -0.0013 11.0009 -0.9752 0.0055 0.0837
0.9928 0.0013 -11.0009 0.9752 -0.0055 -0.0837
4.9942 -5.9912 -7.0117 0.6815 0.6937 0.2456
